data_1505719
loop_
_publ_author_name
'Ren, X. M.'
'Akutagawa, T.'
'Noro, S.'
'Nishihara, S.'
'Nakamura, T.'
'Yoshida, Y.'
'Inoue, K.'

_publ_section_title
;
 Structural and magnetic investigations for the doping effect of
 nonmagnetic impurity on the spin-Peierls-like transition in a
 quasi-one-dimensional magnet: 1-(4'-nitrobenzyl)pyridinium
 bis(maleonitriledithiolato)nickelate.
;
_journal_issue 15
_journal_name_full 'The journal of physical chemistry. B'
_journal_page_first 7671
_journal_page_last 7677
_journal_paper_doi 10.1021/jp0556106
_journal_volume 110
_journal_year 2006
_chemical_formula_sum 'C20 H11 Au0.35 N6 Ni0.65 O2 S4'
_chemical_formula_weight 603.18
_chemical_name_systematic
; 
 ? 
;
_space_group_IT_number 14
_symmetry_cell_setting monoclinic
_symmetry_space_group_name_Hall '-P 2ybc'
_symmetry_space_group_name_H-M 'P 1 21/c 1'
_atom_sites_solution_hydrogens geom
_atom_sites_solution_primary direct
_atom_sites_solution_secondary difmap
_audit_creation_method SHELXL-97
_cell_angle_alpha 90.00
_cell_angle_beta 101.88(3)
_cell_angle_gamma 90.00
_cell_formula_units_Z 4
_cell_length_a 12.045(2)
_cell_length_b 26.430(5)
_cell_length_c 7.1337(14)
_cell_measurement_temperature 103(2)
_cell_volume 2222.4(8)
_computing_structure_refinement 'SHELXL-97 (Sheldrick, 1997)'
_computing_structure_solution 'SHELXS-97 (Sheldrick, 1990)'
_diffrn_ambient_temperature 103(2)
_diffrn_measured_fraction_theta_full 0.987
_diffrn_measured_fraction_theta_max 0.987
_diffrn_radiation_monochromator graphite
_diffrn_radiation_source 'fine-focus sealed tube'
_diffrn_radiation_type MoK\a
_diffrn_radiation_wavelength 0.71073
_diffrn_reflns_av_R_equivalents 0.1517
_diffrn_reflns_av_sigmaI/netI 0.1239
_diffrn_reflns_limit_h_max 15
_diffrn_reflns_limit_h_min -15
_diffrn_reflns_limit_k_max 34
_diffrn_reflns_limit_k_min -34
_diffrn_reflns_limit_l_max 9
_diffrn_reflns_limit_l_min -8
_diffrn_reflns_number 21156
_diffrn_reflns_theta_full 27.59
_diffrn_reflns_theta_max 27.59
_diffrn_reflns_theta_min 3.02
_exptl_absorpt_coefficient_mu 3.313
_exptl_crystal_density_diffrn 1.803
_exptl_crystal_density_method 'not measured'
_exptl_crystal_F_000 1196
_refine_diff_density_max 2.218
_refine_diff_density_min -2.748
_refine_diff_density_rms 0.217
_refine_ls_extinction_coef 0.0008(3)
_refine_ls_extinction_expression Fc^*^=kFc[1+0.001xFc^2^\l^3^/sin(2\q)]^-1/4^
_refine_ls_extinction_method SHELXL
_refine_ls_goodness_of_fit_ref 1.135
_refine_ls_hydrogen_treatment mixed
_refine_ls_matrix_type full
_refine_ls_number_parameters 300
_refine_ls_number_reflns 5096
_refine_ls_number_restraints 0
_refine_ls_restrained_S_all 1.135
_refine_ls_R_factor_all 0.1394
_refine_ls_R_factor_gt 0.1094
_refine_ls_shift/su_max 0.001
_refine_ls_shift/su_mean 0.000
_refine_ls_structure_factor_coef Fsqd
_refine_ls_weighting_details 'calc w=1/[\s^2^(Fo^2^)+(0.0000P)^2^+64.1983P] where P=(Fo^2^+2Fc^2^)/3'
_refine_ls_weighting_scheme calc
_refine_ls_wR_factor_gt 0.2220
_refine_ls_wR_factor_ref 0.2329
_reflns_number_gt 3532
_reflns_number_total 5096
_reflns_threshold_expression >2sigma(I)
_cod_data_source_file jp0556106si20060207_063811.cif
_cod_data_source_block x=0.35_at_103_K
_cod_depositor_comments
;
The following automatic conversions were performed:

'_symmetry_cell_setting' value 'Monoclinic' changed to 'monoclinic'
according to /home/saulius/struct/CIF-dictionaries/cif_core.dic
dictionary named 'cif_core.dic' version 2.4.1 from 2010-06-29.

Automatic conversion script
Id: cif_fix_values 1715 2011-07-08 13:25:40Z adriana 
;
_cod_original_cell_volume 2222.4(7)
_cod_original_sg_symbol_H-M P2(1)/c
_cod_database_code 1505719

loop_
_symmetry_equiv_pos_as_xyz
'x, y, z'
'-x, y+1/2, -z+1/2'
'-x, -y, -z'
'x, -y-1/2, z-1/2'

loop_
_atom_site_label
_atom_site_type_symbol
_atom_site_fract_x
_atom_site_fract_y
_atom_site_fract_z
_atom_site_U_iso_or_equiv
_atom_site_adp_type
_atom_site_occupancy
_atom_site_symmetry_multiplicity
_atom_site_calc_flag
_atom_site_refinement_flags
Au1 Au 0.26411(8) 0.27262(3) 0.56564(12) 0.0215(3) Uani 0.354(4) 1 d P
Ni1 Ni 0.26411(8) 0.27262(3) 0.56564(12) 0.0215(3) Uani 0.65 1 d P
S1 S 0.1509(3) 0.33655(12) 0.4682(5) 0.0315(8) Uani 1 1 d .
S2 S 0.4099(3) 0.32155(13) 0.6707(5) 0.0337(8) Uani 1 1 d .
S3 S 0.1229(3) 0.21874(11) 0.4639(4) 0.0253(7) Uani 1 1 d .
S4 S 0.3839(3) 0.20790(11) 0.6503(4) 0.0273(7) Uani 1 1 d .
N1 N 0.1646(10) 0.4737(4) 0.3822(17) 0.038(3) Uani 1 1 d .
N2 N 0.5078(9) 0.4512(4) 0.6552(17) 0.039(3) Uani 1 1 d .
N3 N 0.0583(10) 0.0838(4) 0.3751(17) 0.036(3) Uani 1 1 d .
N4 N 0.4055(10) 0.0701(4) 0.6189(17) 0.037(3) Uani 1 1 d .
C1 C 0.2025(11) 0.4357(5) 0.4446(17) 0.031(3) Uani 1 1 d .
C2 C 0.2443(9) 0.3869(5) 0.5112(16) 0.026(3) Uani 1 1 d .
C3 C 0.3557(11) 0.3802(5) 0.5964(18) 0.031(3) Uani 1 1 d .
C4 C 0.4367(11) 0.4214(5) 0.6290(19) 0.034(3) Uani 1 1 d .
C5 C 0.1174(11) 0.1165(4) 0.4309(17) 0.027(2) Uani 1 1 d .
C6 C 0.1891(10) 0.1602(4) 0.4956(16) 0.024(2) Uani 1 1 d .
C7 C 0.2998(12) 0.1556(4) 0.5736(18) 0.033(3) Uani 1 1 d .
C8 C 0.3564(10) 0.1074(5) 0.5969(17) 0.027(2) Uani 1 1 d .
O1 O 0.6617(10) 0.3362(4) 0.9879(17) 0.053(3) Uani 1 1 d .
O2 O 0.8426(9) 0.3392(4) 1.0846(16) 0.047(3) Uani 1 1 d .
N5 N 0.7756(8) 0.0732(3) 0.9011(14) 0.023(2) Uani 1 1 d .
N6 N 0.7520(10) 0.3158(4) 1.0375(14) 0.031(2) Uani 1 1 d .
C9 C 0.6777(10) 0.0581(4) 0.7862(18) 0.029(3) Uani 1 1 d .
H9A H 0.6075 0.0637 0.8238 0.035 Uiso 1 1 calc R
C10 C 0.6794(13) 0.0345(5) 0.6141(19) 0.038(3) Uani 1 1 d .
H10A H 0.6106 0.0245 0.5315 0.046 Uiso 1 1 calc R
C11 C 0.7820(13) 0.0255(4) 0.563(2) 0.037(3) Uani 1 1 d .
H11A H 0.7843 0.0092 0.4457 0.044 Uiso 1 1 calc R
C12 C 0.8828(12) 0.0406(4) 0.6857(19) 0.034(3) Uani 1 1 d .
H12A H 0.9540 0.0343 0.6526 0.041 Uiso 1 1 calc R
C13 C 0.8775(10) 0.0646(4) 0.8539(18) 0.028(3) Uani 1 1 d .
H13A H 0.9453 0.0752 0.9377 0.033 Uiso 1 1 calc R
C14 C 0.7729(11) 0.0991(4) 1.0856(17) 0.027(2) Uani 1 1 d .
H14A H 0.8419 0.0901 1.1814 0.032 Uiso 1 1 calc R
H14B H 0.7062 0.0872 1.1343 0.032 Uiso 1 1 calc R
C15 C 0.7668(10) 0.1559(4) 1.0609(16) 0.021(2) Uani 1 1 d .
C16 C 0.6660(10) 0.1810(4) 0.9928(18) 0.029(3) Uani 1 1 d .
H16A H 0.5988 0.1619 0.9508 0.035 Uiso 1 1 calc R
C17 C 0.6603(10) 0.2330(5) 0.9841(18) 0.029(3) Uani 1 1 d .
H17A H 0.5902 0.2498 0.9381 0.034 Uiso 1 1 calc R
C18 C 0.7597(11) 0.2604(4) 1.0443(16) 0.023(2) Uani 1 1 d .
C19 C 0.8620(11) 0.2371(4) 1.1081(17) 0.028(3) Uani 1 1 d .
H19A H 0.9295 0.2564 1.1441 0.033 Uiso 1 1 calc R
C20 C 0.8651(11) 0.1844(4) 1.1190(17) 0.028(3) Uani 1 1 d .
H20A H 0.9352 0.1678 1.1667 0.034 Uiso 1 1 calc R

loop_
_atom_site_aniso_label
_atom_site_aniso_U_11
_atom_site_aniso_U_22
_atom_site_aniso_U_33
_atom_site_aniso_U_23
_atom_site_aniso_U_13
_atom_site_aniso_U_12
Au1 0.0188(4) 0.0234(4) 0.0206(4) -0.0034(3) 0.0001(3) 0.0005(3)
Ni1 0.0188(4) 0.0234(4) 0.0206(4) -0.0034(3) 0.0001(3) 0.0005(3)
S1 0.0226(16) 0.0423(17) 0.0288(16) -0.0068(14) 0.0032(13) -0.0035(13)
S2 0.0227(16) 0.0447(18) 0.0314(16) -0.0001(14) 0.0003(13) 0.0049(13)
S3 0.0196(15) 0.0273(14) 0.0263(14) -0.0022(12) -0.0013(11) 0.0002(11)
S4 0.0224(16) 0.0299(14) 0.0270(15) -0.0014(12) -0.0013(12) 0.0039(12)
N1 0.031(6) 0.041(6) 0.040(6) -0.002(5) 0.001(5) 0.004(5)
N2 0.021(6) 0.050(7) 0.040(6) -0.005(5) -0.009(5) -0.007(5)
N3 0.030(6) 0.028(5) 0.047(7) 0.000(5) 0.001(5) 0.000(5)
N4 0.039(7) 0.028(5) 0.040(6) 0.004(5) -0.002(5) 0.002(5)
C1 0.023(6) 0.043(7) 0.024(6) -0.007(6) -0.002(5) -0.002(5)
C2 0.012(6) 0.040(6) 0.024(6) -0.004(5) -0.003(5) 0.009(5)
C3 0.018(6) 0.046(7) 0.028(6) -0.003(6) 0.002(5) 0.002(5)
C4 0.020(6) 0.048(7) 0.033(7) -0.006(6) 0.004(5) 0.004(6)
C5 0.028(7) 0.027(6) 0.024(6) 0.000(5) 0.001(5) 0.001(5)
C6 0.020(6) 0.026(5) 0.024(6) -0.006(5) 0.003(5) 0.000(4)
C7 0.049(9) 0.025(6) 0.029(6) -0.001(5) 0.017(6) -0.001(5)
C8 0.016(6) 0.034(6) 0.028(6) -0.002(5) -0.001(5) 0.001(5)
O1 0.048(7) 0.031(5) 0.070(7) -0.001(5) -0.011(6) 0.013(5)
O2 0.032(6) 0.035(5) 0.069(7) -0.006(5) -0.002(5) -0.009(4)
N5 0.020(5) 0.020(4) 0.028(5) 0.001(4) 0.000(4) 0.000(4)
N6 0.041(7) 0.028(5) 0.024(5) -0.003(4) 0.005(5) -0.006(5)
C9 0.018(6) 0.028(6) 0.035(7) 0.000(5) -0.008(5) 0.000(5)
C10 0.047(9) 0.029(6) 0.035(7) -0.002(6) -0.003(6) 0.009(6)
C11 0.055(10) 0.022(6) 0.032(7) -0.001(5) 0.006(6) 0.003(6)
C12 0.041(8) 0.025(6) 0.036(7) -0.002(5) 0.010(6) 0.000(5)
C13 0.011(5) 0.029(6) 0.040(7) -0.001(5) -0.001(5) -0.002(4)
C14 0.027(6) 0.030(6) 0.022(6) -0.001(5) 0.001(5) -0.006(5)
C15 0.014(5) 0.032(5) 0.014(5) 0.001(5) -0.002(4) 0.002(5)
C16 0.018(6) 0.028(6) 0.038(7) -0.002(5) 0.000(5) -0.006(5)
C17 0.013(6) 0.035(6) 0.035(6) -0.007(5) -0.004(5) 0.002(5)
C18 0.022(6) 0.024(5) 0.019(5) 0.000(4) -0.001(5) -0.001(4)
C19 0.025(6) 0.029(6) 0.029(6) -0.005(5) 0.006(5) -0.005(5)
C20 0.025(7) 0.032(6) 0.026(6) 0.001(5) 0.000(5) 0.003(5)

loop_
_atom_type_symbol
_atom_type_description
_atom_type_scat_dispersion_real
_atom_type_scat_dispersion_imag
_atom_type_scat_source
C C 0.0033 0.0016 'International Tables Vol C Tables 4.2.6.8 and 6.1.1.4'
H H 0.0000 0.0000 'International Tables Vol C Tables 4.2.6.8 and 6.1.1.4'
N N 0.0061 0.0033 'International Tables Vol C Tables 4.2.6.8 and 6.1.1.4'
O O 0.0106 0.0060 'International Tables Vol C Tables 4.2.6.8 and 6.1.1.4'
S S 0.1246 0.1234 'International Tables Vol C Tables 4.2.6.8 and 6.1.1.4'
Au Au -2.0133 8.8022 'International Tables Vol C Tables 4.2.6.8 and 6.1.1.4'
Ni Ni 0.3393 1.1124 'International Tables Vol C Tables 4.2.6.8 and 6.1.1.4'

loop_
_geom_angle_atom_site_label_1
_geom_angle_atom_site_label_2
_geom_angle_atom_site_label_3
_geom_angle
S2 Au1 S1 93.22(13)
S2 Au1 S3 176.45(12)
S1 Au1 S3 90.33(12)
S2 Au1 S4 86.10(12)
S1 Au1 S4 176.77(12)
S3 Au1 S4 90.35(11)
C2 S1 Au1 101.4(4)
C3 S2 Au1 101.6(5)
C6 S3 Au1 103.2(4)
C7 S4 Au1 102.8(5)
N1 C1 C2 176.1(14)
C3 C2 C1 120.9(12)
C3 C2 S1 121.5(10)
C1 C2 S1 117.6(9)
C2 C3 C4 122.7(12)
C2 C3 S2 122.0(10)
C4 C3 S2 115.3(10)
N2 C4 C3 174.4(14)
N3 C5 C6 177.0(14)
C7 C6 C5 122.3(11)
C7 C6 S3 121.7(9)
C5 C6 S3 116.0(9)
C6 C7 C8 122.2(11)
C6 C7 S4 121.8(10)
C8 C7 S4 115.9(10)
N4 C8 C7 177.1(14)
C9 N5 C13 121.4(10)
C9 N5 C14 119.8(10)
C13 N5 C14 118.8(10)
O1 N6 O2 123.4(11)
O1 N6 C18 120.3(11)
O2 N6 C18 116.3(12)
N5 C9 C10 120.1(12)
N5 C9 H9A 119.9
C10 C9 H9A 119.9
C11 C10 C9 119.3(14)
C11 C10 H10A 120.3
C9 C10 H10A 120.3
C10 C11 C12 119.8(13)
C10 C11 H11A 120.1
C12 C11 H11A 120.1
C13 C12 C11 119.1(12)
C13 C12 H12A 120.4
C11 C12 H12A 120.4
N5 C13 C12 120.2(12)
N5 C13 H13A 119.9
C12 C13 H13A 119.9
N5 C14 C15 111.3(9)
N5 C14 H14A 109.4
C15 C14 H14A 109.4
N5 C14 H14B 109.4
C15 C14 H14B 109.4
H14A C14 H14B 108.0
C16 C15 C20 118.5(10)
C16 C15 C14 122.4(11)
C20 C15 C14 119.0(11)
C17 C16 C15 121.8(11)
C17 C16 H16A 119.1
C15 C16 H16A 119.1
C16 C17 C18 118.3(12)
C16 C17 H17A 120.9
C18 C17 H17A 120.9
C19 C18 C17 121.9(10)
C19 C18 N6 120.4(11)
C17 C18 N6 117.7(11)
C18 C19 C20 118.6(12)
C18 C19 H19A 120.7
C20 C19 H19A 120.7
C15 C20 C19 120.8(12)
C15 C20 H20A 119.6
C19 C20 H20A 119.6

loop_
_geom_bond_atom_site_label_1
_geom_bond_atom_site_label_2
_geom_bond_distance
Au1 S2 2.185(4)
Au1 S1 2.193(4)
Au1 S3 2.223(3)
Au1 S4 2.239(3)
S1 C2 1.730(13)
S2 C3 1.721(13)
S3 C6 1.735(12)
S4 C7 1.733(13)
N1 C1 1.154(17)
N2 C4 1.149(17)
N3 C5 1.138(16)
N4 C8 1.145(16)
C1 C2 1.429(17)
C2 C3 1.366(16)
C3 C4 1.449(18)
C5 C6 1.458(16)
C6 C7 1.340(19)
C7 C8 1.440(17)
O1 N6 1.200(15)
O2 N6 1.239(15)
N5 C9 1.351(15)
N5 C13 1.357(14)
N5 C14 1.490(14)
N6 C18 1.468(14)
C9 C10 1.381(18)
C9 H9A 0.9500
C10 C11 1.38(2)
C10 H10A 0.9500
C11 C12 1.40(2)
C11 H11A 0.9500
C12 C13 1.369(17)
C12 H12A 0.9500
C13 H13A 0.9500
C14 C15 1.512(15)
C14 H14A 0.9900
C14 H14B 0.9900
C15 C16 1.381(16)
C15 C20 1.393(17)
C16 C17 1.377(16)
C16 H16A 0.9500
C17 C18 1.388(17)
C17 H17A 0.9500
C18 C19 1.369(17)
C19 C20 1.394(16)
C19 H19A 0.9500
C20 H20A 0.9500
